data_7243292
loop_
_publ_author_name
'Bebi\'c, Nikol'
'Topi\'c, Edi'
'Mandari\'c, Mirna'
'Hrenar, Tomica'
'Vrdoljak, Vi\<snja'

_publ_section_title
;
 Extending the structural landscape of Mo(vi) hydrazonato
 inorganic--organic POM-hybrids: an experimental and computational study
;
_journal_issue 36
_journal_name_full CrystEngComm
_journal_page_first 6349
_journal_page_last 6358
_journal_paper_doi 10.1039/D1CE00861G
_journal_volume 23
_journal_year 2021
_chemical_formula_moiety 'Mo6 O19, 2(C13 H12 Mo N3 O6)'
_chemical_formula_sum 'C26 H24 Mo8 N6 O31'
_chemical_formula_weight 1684.03
_chemical_name_systematic
'bis((aquo)-dioxo-(N-(2-oxy-3-hydroxybenzylidene)isonicotinylhydrazonato)-molybdenum(vi)) hexamolybdate'
_space_group_crystal_system monoclinic
_space_group_IT_number 14
_space_group_name_Hall '-P 2ybc'
_space_group_name_H-M_alt 'P 1 21/c 1'
_atom_sites_solution_hydrogens mixed
_atom_sites_solution_primary dual
_audit_creation_date 2021-06-18
_audit_creation_method
;
Olex2 1.2
(compiled 2018.05.29 svn.r3508 for OlexSys, GUI svn.r5506)
;
_audit_update_record
;
2021-07-15 deposited with the CCDC.	2021-07-29 downloaded from the CCDC.
;
_cell_angle_alpha 90
_cell_angle_beta 89.706(3)
_cell_angle_gamma 90
_cell_formula_units_Z 2
_cell_length_a 7.6794(2)
_cell_length_b 9.3605(3)
_cell_length_c 29.2326(9)
_cell_measurement_reflns_used 7205
_cell_measurement_temperature 150
_cell_measurement_theta_max 30.7240
_cell_measurement_theta_min 4.4030
_cell_volume 2101.30(11)
_computing_cell_refinement 'CrysAlisPro 1.171.41.93a (Rigaku OD, 2020)'
_computing_data_collection 'CrysAlisPro 1.171.41.93a (Rigaku OD, 2020)'
_computing_data_reduction 'CrysAlisPro 1.171.41.93a (Rigaku OD, 2020)'
_computing_molecular_graphics 'Olex2 (Dolomanov et al., 2009)'
_computing_publication_material 'Olex2 (Dolomanov et al., 2009)'
_computing_structure_refinement 'ShelXL (Sheldrick, 2015)'
_computing_structure_solution 'ShelXT (Sheldrick, 2015)'
_diffrn_ambient_temperature 150.0
_diffrn_detector_area_resol_mean 16.3426
_diffrn_detector_type Sapphire3
_diffrn_measured_fraction_theta_full 0.995
_diffrn_measured_fraction_theta_max 0.916
_diffrn_measurement_details
;
List of Runs (angles in degrees, time in seconds):

  # Type    Start    End  Width  t~exp~   \w     \q     \k     \f   Frames
#--------------------------------------------------------------------------
  1  \w     46.00 108.00   1.00   30.00    --   28.19 179.00  90.00   62
  2  \w    -20.00  12.00   1.00   30.00    --   28.19  19.00 -60.00   32
  3  \w   -101.00 -24.00   1.00   30.00    --  -31.15 -37.00-120.00   77
  4  \w     19.00  45.00   1.00   30.00    --   28.19 -57.00  30.00   26
  5  \w    -53.00 -26.00   1.00   30.00    --  -31.15 -57.00   0.00   27
  6  \w   -102.00 -56.00   1.00   30.00    --  -31.15 -57.00   0.00   46
  7  \w     80.00 106.00   1.00   30.00    --   28.19-179.00  30.00   26
  8  \w      0.00  35.00   1.00   30.00    --  -31.15 -19.00 -90.00   35
  9  \w    -81.00 -28.00   1.00   30.00    --  -31.15 -19.00 -90.00   53
 10  \w     38.00  69.00   1.00   30.00    --   28.19 179.00-120.00   31
 11  \w     42.00  77.00   1.00   30.00    --   28.19 179.00 -30.00   35
 12  \w    -85.00 -39.00   1.00   30.00    --  -31.15-179.00   0.00   46
 13  \w    -56.00  -2.00   1.00   30.00    --  -31.15 -77.00   0.00   54
 14  \w   -109.00 -81.00   1.00   30.00    --  -31.15-179.00  30.00   28
 15  \w    -87.00 -38.00   1.00   30.00    --  -31.15-179.00 -60.00   49
 16  \w    -35.00  -8.00   1.00   30.00    --  -31.15 -57.00  30.00   27
;
_diffrn_measurement_device 'four-circle diffractometer'
_diffrn_measurement_device_type 'Xcalibur, Sapphire3'
_diffrn_measurement_method '\w scans'
_diffrn_radiation_type MoK\a
_diffrn_radiation_wavelength 0.71073
_diffrn_reflns_av_R_equivalents 0.0734
_diffrn_reflns_av_unetI/netI 0.0725
_diffrn_reflns_Laue_measured_fraction_full 0.995
_diffrn_reflns_Laue_measured_fraction_max 0.916
_diffrn_reflns_limit_h_max 11
_diffrn_reflns_limit_h_min -11
_diffrn_reflns_limit_k_max 13
_diffrn_reflns_limit_k_min -14
_diffrn_reflns_limit_l_max 43
_diffrn_reflns_limit_l_min -41
_diffrn_reflns_number 31071
_diffrn_reflns_point_group_measured_fraction_full 0.995
_diffrn_reflns_point_group_measured_fraction_max 0.916
_diffrn_reflns_theta_full 25.242
_diffrn_reflns_theta_max 32.737
_diffrn_reflns_theta_min 4.026
_exptl_absorpt_coefficient_mu 2.421
_exptl_absorpt_correction_T_max 1.00000
_exptl_absorpt_correction_T_min 0.96473
_exptl_absorpt_correction_type multi-scan
_exptl_absorpt_process_details
;
CrysAlisPro 1.171.41.93a (Rigaku Oxford Diffraction, 2020)
Empirical absorption correction using spherical harmonics,
implemented in SCALE3 ABSPACK scaling algorithm.
;
_exptl_crystal_colour yellow
_exptl_crystal_colour_primary yellow
_exptl_crystal_density_diffrn 2.662
_exptl_crystal_description prism
_exptl_crystal_F_000 1612
_exptl_crystal_size_max 0.15
_exptl_crystal_size_mid 0.1
_exptl_crystal_size_min 0.05
_refine_diff_density_max 1.887
_refine_diff_density_min -0.977
_refine_diff_density_rms 0.213
_refine_ls_extinction_method none
_refine_ls_goodness_of_fit_ref 1.089
_refine_ls_hydrogen_treatment mixed
_refine_ls_matrix_type full
_refine_ls_number_parameters 334
_refine_ls_number_reflns 7112
_refine_ls_number_restraints 4
_refine_ls_restrained_S_all 1.089
_refine_ls_R_factor_all 0.0827
_refine_ls_R_factor_gt 0.0525
_refine_ls_shift/su_max 0.001
_refine_ls_shift/su_mean 0.000
_refine_ls_structure_factor_coef Fsqd
_refine_ls_weighting_details 'w=1/[\s^2^(Fo^2^)+(0.0287P)^2^+6.0964P] where P=(Fo^2^+2Fc^2^)/3'
_refine_ls_weighting_scheme calc
_refine_ls_wR_factor_gt 0.0952
_refine_ls_wR_factor_ref 0.1056
_reflns_Friedel_coverage 0.000
_reflns_number_gt 5238
_reflns_number_total 7112
_reflns_threshold_expression 'I > 2\s(I)'
_cod_data_source_file d1ce00861g3.cif
_cod_data_source_block exp_5000_autored
_cod_depositor_comments 'Adding full bibliography for 7243285--7243294.cif.'
_cod_database_code 7243292
_shelx_shelxl_version_number 2018/3
_shelx_space_group_comment
;
The symmetry employed for this shelxl refinement is uniquely defined
by the following loop, which should always be used as a source of
symmetry information in preference to the above space-group names.
They are only intended as comments.
;
_shelx_estimated_absorpt_t_max 0.889
_shelx_estimated_absorpt_t_min 0.713
_olex2_refinement_description
;
1. Fixed Uiso
 At 1.2 times of:
  All C(H) groups, All C(H,H,H,H,H) groups
2. Restrained distances
 N3-H3
 0.82 with sigma of 0.02
 O6-H6A
 0.82 with sigma of 0.02
 O6-H6B
 0.82 with sigma of 0.02
 O5-H5
 0.82 with sigma of 0.02
3.a Aromatic/amide H refined with riding coordinates:
 C13(H13), C12(H12), C7(H7), C11(H11), C5(H5A), C10(H10), C6(H6), C4(H4)
;
_olex2_submission_special_instructions 'No special instructions were received'
_oxdiff_exptl_absorpt_empirical_details
;
Empirical correction (ABSPACK) includes:
- Absorption correction using spherical harmonics
- Frame scaling
;

loop_
_space_group_symop_operation_xyz
'x, y, z'
'-x, y+1/2, -z+1/2'
'-x, -y, -z'
'x, -y-1/2, z-1/2'

loop_
_atom_site_label
_atom_site_type_symbol
_atom_site_fract_x
_atom_site_fract_y
_atom_site_fract_z
_atom_site_U_iso_or_equiv
_atom_site_adp_type
_atom_site_occupancy
_atom_site_site_symmetry_order
_atom_site_calc_flag
_atom_site_refinement_flags_posn
_atom_site_refinement_flags_adp
_atom_site_refinement_flags_occupancy
_atom_site_disorder_assembly
_atom_site_disorder_group
Mo3 Mo -0.13728(6) 1.02307(4) 0.42960(2) 0.01572(10) Uani 1 1 d . . . . .
Mo2 Mo 0.09984(6) 0.77664(5) 0.47838(2) 0.01992(11) Uani 1 1 d . . . . .
Mo1 Mo 0.68902(6) 0.00292(4) 0.69855(2) 0.01825(10) Uani 1 1 d . . . . .
Mo4 Mo 0.24973(6) 1.10272(5) 0.46938(2) 0.02108(11) Uani 1 1 d . . . . .
O10 O 0.000000 1.000000 0.500000 0.0125(9) Uani 1 2 d S T P . .
O7 O 0.1833(5) 0.7945(3) 0.53970(12) 0.0173(7) Uani 1 1 d . . . . .
O15 O -0.3065(5) 0.9371(4) 0.46477(12) 0.0202(8) Uani 1 1 d . . . . .
O9 O 0.2885(5) 0.9046(4) 0.46060(12) 0.0199(7) Uani 1 1 d . . . . .
O14 O 0.0985(5) 1.1117(4) 0.42044(12) 0.0196(7) Uani 1 1 d . . . . .
O13 O -0.0159(5) 0.8467(3) 0.42381(11) 0.0180(7) Uani 1 1 d . . . . .
O11 O -0.1231(5) 0.7359(4) 0.50275(13) 0.0209(8) Uani 1 1 d . . . . .
O2 O 0.5950(5) 0.1563(4) 0.65797(12) 0.0208(8) Uani 1 1 d . . . . .
O1 O 0.7258(5) -0.0632(4) 0.75979(12) 0.0210(8) Uani 1 1 d . . . . .
O16 O -0.2303(5) 1.0459(4) 0.37798(13) 0.0235(8) Uani 1 1 d . . . . .
O6 O 0.4204(5) 0.0617(4) 0.73239(15) 0.0269(9) Uani 1 1 d D . . . .
O5 O 0.8472(5) -0.2601(4) 0.81526(14) 0.0257(9) Uani 1 1 d D . . . .
O3 O 0.8979(5) 0.0028(4) 0.67918(14) 0.0276(9) Uani 1 1 d . . . . .
O4 O 0.5901(6) -0.1401(4) 0.67451(15) 0.0328(10) Uani 1 1 d . . . . .
O8 O 0.1773(6) 0.6159(4) 0.46232(14) 0.0302(10) Uani 1 1 d . . . . .
N2 N 0.6692(6) 0.3339(4) 0.70889(14) 0.0164(8) Uani 1 1 d . . . . .
N1 N 0.7326(5) 0.2162(4) 0.73299(14) 0.0159(8) Uani 1 1 d . . . . .
N3 N 0.3621(6) 0.5747(4) 0.57968(15) 0.0192(9) Uani 1 1 d D . . . .
O12 O 0.4322(5) 1.1835(5) 0.45096(15) 0.0329(10) Uani 1 1 d . . . . .
C9 C 0.5237(6) 0.3932(5) 0.63815(16) 0.0140(9) Uani 1 1 d . . . . .
C8 C 0.6021(6) 0.2910(5) 0.67066(17) 0.0158(9) Uani 1 1 d . . . . .
C3 C 0.8994(7) -0.1216(5) 0.82263(18) 0.0184(10) Uani 1 1 d . . . . .
C2 C 0.8368(6) -0.0187(5) 0.79240(17) 0.0157(9) Uani 1 1 d . . . . .
C13 C 0.5127(7) 0.5382(5) 0.64826(17) 0.0170(10) Uani 1 1 d . . . . .
H13 H 0.562340 0.574566 0.675593 0.020 Uiso 1 1 calc R . . . .
C1 C 0.8820(7) 0.1266(5) 0.79902(16) 0.0163(9) Uani 1 1 d . . . . .
C12 C 0.4296(7) 0.6286(5) 0.61835(17) 0.0181(10) Uani 1 1 d . . . . .
H12 H 0.420027 0.727656 0.624947 0.022 Uiso 1 1 calc R . . . .
C7 C 0.8165(7) 0.2396(5) 0.77005(17) 0.0175(10) Uani 1 1 d . . . . .
H7 H 0.836583 0.335822 0.778913 0.021 Uiso 1 1 calc R . . . .
C11 C 0.3725(7) 0.4370(5) 0.56841(18) 0.0201(10) Uani 1 1 d . . . . .
H11 H 0.322958 0.404130 0.540626 0.024 Uiso 1 1 calc R . . . .
C5 C 1.0476(7) 0.0622(6) 0.86581(18) 0.0205(10) Uani 1 1 d . . . . .
H5A H 1.118592 0.088536 0.890956 0.025 Uiso 1 1 calc R . . . .
C10 C 0.4551(7) 0.3427(5) 0.59703(18) 0.0204(11) Uani 1 1 d . . . . .
H10 H 0.465485 0.244709 0.588998 0.024 Uiso 1 1 calc R . . . .
C6 C 0.9873(7) 0.1649(6) 0.83605(17) 0.0198(10) Uani 1 1 d . . . . .
H6 H 1.017341 0.262261 0.840678 0.024 Uiso 1 1 calc R . . . .
C4 C 1.0037(7) -0.0806(6) 0.85876(18) 0.0210(11) Uani 1 1 d . . . . .
H4 H 1.046245 -0.151146 0.879204 0.025 Uiso 1 1 calc R . . . .
H3 H 0.309(7) 0.630(5) 0.5630(17) 0.025 Uiso 1 1 d DR . . . .
H6A H 0.340(6) 0.116(5) 0.727(2) 0.025 Uiso 1 1 d DR . . . .
H6B H 0.384(8) -0.003(5) 0.7487(17) 0.025 Uiso 1 1 d DR . . . .
H5 H 0.884(8) -0.320(5) 0.8329(16) 0.025 Uiso 1 1 d DR . . . .

loop_
_atom_site_aniso_label
_atom_site_aniso_U_11
_atom_site_aniso_U_22
_atom_site_aniso_U_33
_atom_site_aniso_U_23
_atom_site_aniso_U_13
_atom_site_aniso_U_12
Mo3 0.0167(2) 0.01476(19) 0.0157(2) 0.00043(15) -0.00466(16) 0.00144(15)
Mo2 0.0248(2) 0.0148(2) 0.0201(2) -0.00323(16) -0.00615(19) 0.00718(17)
Mo1 0.0236(2) 0.01041(18) 0.0208(2) -0.00110(15) -0.00614(18) 0.00224(16)
Mo4 0.0132(2) 0.0264(2) 0.0236(2) 0.00737(18) -0.00202(18) -0.00438(17)
O10 0.011(2) 0.014(2) 0.012(2) -0.0012(17) -0.0020(18) 0.0004(17)
O7 0.0203(18) 0.0132(16) 0.0185(17) 0.0032(13) -0.0063(15) 0.0032(13)
O15 0.0179(18) 0.0176(17) 0.0253(19) 0.0006(14) -0.0048(16) -0.0022(14)
O9 0.0171(18) 0.0196(17) 0.0230(19) 0.0012(14) -0.0008(15) 0.0042(14)
O14 0.0199(19) 0.0217(18) 0.0173(17) 0.0050(14) -0.0008(15) 0.0021(14)
O13 0.0230(19) 0.0141(16) 0.0168(17) -0.0043(13) -0.0055(15) 0.0043(14)
O11 0.0219(19) 0.0136(16) 0.027(2) 0.0037(14) -0.0064(16) -0.0025(14)
O2 0.031(2) 0.0143(16) 0.0175(18) -0.0003(13) -0.0076(16) 0.0009(15)
O1 0.024(2) 0.0147(16) 0.0243(19) 0.0019(14) -0.0086(16) -0.0005(14)
O16 0.025(2) 0.0241(18) 0.0213(19) 0.0003(15) -0.0074(17) 0.0035(16)
O6 0.017(2) 0.024(2) 0.040(2) 0.0130(17) -0.0019(18) -0.0001(16)
O5 0.029(2) 0.0142(17) 0.034(2) 0.0095(15) -0.0081(18) -0.0014(15)
O3 0.031(2) 0.0233(19) 0.029(2) -0.0033(16) 0.0042(18) 0.0042(17)
O4 0.045(3) 0.0137(18) 0.040(2) -0.0022(16) -0.019(2) 0.0005(17)
O8 0.038(2) 0.0201(19) 0.032(2) -0.0057(16) -0.009(2) 0.0123(17)
N2 0.021(2) 0.0099(18) 0.018(2) 0.0030(15) 0.0006(17) 0.0023(15)
N1 0.015(2) 0.0138(18) 0.019(2) 0.0010(15) -0.0027(17) 0.0017(15)
N3 0.020(2) 0.016(2) 0.022(2) 0.0058(16) -0.0059(19) 0.0012(16)
O12 0.017(2) 0.039(2) 0.043(3) 0.0174(19) 0.0010(19) -0.0020(17)
C9 0.013(2) 0.012(2) 0.017(2) -0.0006(17) -0.0014(19) 0.0015(17)
C8 0.016(2) 0.011(2) 0.021(2) 0.0008(17) 0.000(2) 0.0010(17)
C3 0.018(2) 0.015(2) 0.023(3) 0.0042(18) 0.003(2) 0.0027(18)
C2 0.012(2) 0.016(2) 0.020(2) 0.0048(18) 0.0014(19) 0.0013(17)
C13 0.020(2) 0.016(2) 0.016(2) 0.0012(17) -0.003(2) -0.0015(18)
C1 0.018(2) 0.018(2) 0.014(2) 0.0003(17) 0.0003(19) 0.0024(18)
C12 0.022(3) 0.012(2) 0.020(2) 0.0017(18) -0.003(2) 0.0021(18)
C7 0.021(3) 0.012(2) 0.019(2) 0.0011(17) -0.001(2) 0.0019(18)
C11 0.020(3) 0.019(2) 0.022(3) 0.0005(19) -0.007(2) 0.0007(19)
C5 0.020(3) 0.022(2) 0.019(2) 0.0039(19) -0.002(2) -0.002(2)
C10 0.021(3) 0.015(2) 0.025(3) -0.0018(19) -0.003(2) 0.0009(19)
C6 0.016(2) 0.023(2) 0.021(3) 0.000(2) -0.004(2) -0.0022(19)
C4 0.017(3) 0.023(3) 0.022(3) 0.008(2) 0.000(2) 0.002(2)

loop_
_atom_type_symbol
_atom_type_description
_atom_type_scat_dispersion_real
_atom_type_scat_dispersion_imag
_atom_type_scat_source
C C 0.0033 0.0016 'International Tables Vol C Tables 4.2.6.8 and 6.1.1.4'
H H 0.0000 0.0000 'International Tables Vol C Tables 4.2.6.8 and 6.1.1.4'
Mo Mo -1.6832 0.6857 'International Tables Vol C Tables 4.2.6.8 and 6.1.1.4'
N N 0.0061 0.0033 'International Tables Vol C Tables 4.2.6.8 and 6.1.1.4'
O O 0.0106 0.0060 'International Tables Vol C Tables 4.2.6.8 and 6.1.1.4'

loop_
_geom_angle_atom_site_label_1
_geom_angle_atom_site_label_2
_geom_angle_atom_site_label_3
_geom_angle
_geom_angle_site_symmetry_1
_geom_angle_site_symmetry_3
_geom_angle_publ_flag
O7 Mo3 O10 75.97(10) 3_576 . ?
O7 Mo3 O14 82.05(15) 3_576 . ?
O15 Mo3 O10 77.70(11) . . ?
O15 Mo3 O7 90.00(15) . 3_576 ?
O15 Mo3 O14 152.82(15) . . ?
O15 Mo3 O13 90.83(16) . . ?
O14 Mo3 O10 75.17(10) . . ?
O13 Mo3 O10 76.96(10) . . ?
O13 Mo3 O7 152.08(14) . 3_576 ?
O13 Mo3 O14 84.58(15) . . ?
O16 Mo3 O10 177.35(14) . . ?
O16 Mo3 O7 102.87(16) . 3_576 ?
O16 Mo3 O15 104.74(18) . . ?
O16 Mo3 O14 102.36(17) . . ?
O16 Mo3 O13 103.89(16) . . ?
O7 Mo2 O10 77.15(10) . . ?
O7 Mo2 O9 86.79(15) . . ?
O7 Mo2 O13 153.60(14) . . ?
O9 Mo2 O10 76.24(10) . . ?
O13 Mo2 O10 76.52(10) . . ?
O13 Mo2 O9 85.19(15) . . ?
O11 Mo2 O10 77.37(10) . . ?
O11 Mo2 O7 88.38(16) . . ?
O11 Mo2 O9 153.58(15) . . ?
O11 Mo2 O13 87.72(16) . . ?
O8 Mo2 O10 178.58(16) . . ?
O8 Mo2 O7 102.67(17) . . ?
O8 Mo2 O9 102.36(19) . . ?
O8 Mo2 O13 103.61(16) . . ?
O8 Mo2 O11 104.04(19) . . ?
O2 Mo1 O6 76.26(15) . . ?
O2 Mo1 N1 71.65(14) . . ?
O1 Mo1 O2 147.29(15) . . ?
O1 Mo1 O6 79.38(15) . . ?
O1 Mo1 N1 81.16(14) . . ?
O3 Mo1 O2 98.40(18) . . ?
O3 Mo1 O1 99.64(18) . . ?
O3 Mo1 O6 165.15(17) . . ?
O3 Mo1 N1 90.42(17) . . ?
O4 Mo1 O2 99.03(16) . . ?
O4 Mo1 O1 101.61(17) . . ?
O4 Mo1 O6 88.01(19) . . ?
O4 Mo1 O3 106.6(2) . . ?
O4 Mo1 N1 161.84(19) . . ?
N1 Mo1 O6 74.77(15) . . ?
O15 Mo4 O10 74.73(11) 3_576 . ?
O9 Mo4 O10 77.04(11) . . ?
O9 Mo4 O15 85.04(15) . 3_576 ?
O9 Mo4 O11 151.99(16) . 3_576 ?
O14 Mo4 O10 78.24(11) . . ?
O14 Mo4 O15 152.76(16) . 3_576 ?
O14 Mo4 O9 92.20(15) . . ?
O14 Mo4 O11 88.55(15) . 3_576 ?
O11 Mo4 O10 75.71(11) 3_576 . ?
O11 Mo4 O15 81.68(15) 3_576 3_576 ?
O12 Mo4 O10 175.71(16) . . ?
O12 Mo4 O15 101.89(18) . 3_576 ?
O12 Mo4 O9 105.50(19) . . ?
O12 Mo4 O14 104.95(18) . . ?
O12 Mo4 O11 101.32(19) . 3_576 ?
Mo3 O10 Mo3 180.0 3_576 . ?
Mo2 O10 Mo3 90.386(15) 3_576 . ?
Mo2 O10 Mo3 89.615(15) . . ?
Mo2 O10 Mo3 90.384(15) . 3_576 ?
Mo2 O10 Mo3 89.615(15) 3_576 3_576 ?
Mo2 O10 Mo2 180.0 . 3_576 ?
Mo2 O10 Mo4 90.172(18) . 3_576 ?
Mo2 O10 Mo4 89.828(18) 3_576 3_576 ?
Mo2 O10 Mo4 89.828(18) . . ?
Mo2 O10 Mo4 90.172(18) 3_576 . ?
Mo4 O10 Mo3 90.130(16) 3_576 . ?
Mo4 O10 Mo3 90.131(16) . 3_576 ?
Mo4 O10 Mo3 89.871(16) 3_576 3_576 ?
Mo4 O10 Mo3 89.867(16) . . ?
Mo4 O10 Mo4 180.0 3_576 . ?
Mo2 O7 Mo3 116.37(16) . 3_576 ?
Mo3 O15 Mo4 117.43(18) . 3_576 ?
Mo4 O9 Mo2 116.71(18) . . ?
Mo4 O14 Mo3 116.59(17) . . ?
Mo3 O13 Mo2 116.46(17) . . ?
Mo2 O11 Mo4 116.42(17) . 3_576 ?
C8 O2 Mo1 120.3(3) . . ?
C2 O1 Mo1 131.1(3) . . ?
C8 N2 N1 109.4(4) . . ?
N2 N1 Mo1 114.8(3) . . ?
C7 N1 Mo1 127.1(3) . . ?
C7 N1 N2 118.0(4) . . ?
C11 N3 C12 123.2(4) . . ?
C13 C9 C8 121.3(4) . . ?
C13 C9 C10 119.3(4) . . ?
C10 C9 C8 119.4(4) . . ?
O2 C8 C9 114.9(4) . . ?
N2 C8 O2 123.9(4) . . ?
N2 C8 C9 121.2(4) . . ?
O5 C3 C2 116.8(5) . . ?
O5 C3 C4 123.5(4) . . ?
C4 C3 C2 119.6(5) . . ?
O1 C2 C3 117.1(4) . . ?
O1 C2 C1 123.3(4) . . ?
C3 C2 C1 119.4(5) . . ?
C12 C13 C9 119.5(4) . . ?
C2 C1 C7 122.4(4) . . ?
C6 C1 C2 119.6(4) . . ?
C6 C1 C7 118.0(4) . . ?
N3 C12 C13 119.1(4) . . ?
N1 C7 C1 123.2(4) . . ?
N3 C11 C10 119.9(5) . . ?
C6 C5 C4 119.5(5) . . ?
C11 C10 C9 118.9(5) . . ?
C5 C6 C1 120.4(5) . . ?
C3 C4 C5 121.4(5) . . ?

loop_
_geom_bond_atom_site_label_1
_geom_bond_atom_site_label_2
_geom_bond_distance
_geom_bond_site_symmetry_2
_geom_bond_publ_flag
Mo3 O10 2.3271(4) . ?
Mo3 O7 1.961(3) 3_576 ?
Mo3 O15 1.838(4) . ?
Mo3 O14 2.008(4) . ?
Mo3 O13 1.903(3) . ?
Mo3 O16 1.687(4) . ?
Mo2 O10 2.3138(4) . ?
Mo2 O7 1.914(3) . ?
Mo2 O9 1.948(4) . ?
Mo2 O13 1.944(3) . ?
Mo2 O11 1.890(4) . ?
Mo2 O8 1.684(4) . ?
Mo1 O2 2.000(3) . ?
Mo1 O1 1.916(4) . ?
Mo1 O6 2.348(4) . ?
Mo1 O3 1.699(4) . ?
Mo1 O4 1.693(4) . ?
Mo1 N1 2.261(4) . ?
Mo4 O10 2.3207(5) . ?
Mo4 O15 2.011(4) 3_576 ?
Mo4 O9 1.895(3) . ?
Mo4 O14 1.849(3) . ?
Mo4 O11 1.971(4) 3_576 ?
Mo4 O12 1.678(4) . ?
O2 C8 1.316(5) . ?
O1 C2 1.348(6) . ?
O5 C3 1.374(6) . ?
N2 N1 1.397(5) . ?
N2 C8 1.297(6) . ?
N1 C7 1.282(6) . ?
N3 C12 1.344(6) . ?
N3 C11 1.333(6) . ?
C9 C8 1.479(6) . ?
C9 C13 1.392(6) . ?
C9 C10 1.397(7) . ?
C3 C2 1.395(6) . ?
C3 C4 1.383(7) . ?
C2 C1 1.417(7) . ?
C13 C12 1.376(6) . ?
C1 C7 1.447(6) . ?
C1 C6 1.401(7) . ?
C11 C10 1.374(7) . ?
C5 C6 1.378(7) . ?
C5 C4 1.394(7) . ?
